data_2207903
loop_
_publ_author_name
'Huan-Yu Liu'
'Fen-Ying Wang'
'Guo-Yong Wang'
'Chang-Gan Huang'
'Da-Yong Peng'

_publ_section_title
;Bis[\m-bis(diphenylphosphino)methane-\k^2^<i>P</i>:<i>P</i>']bis[(1,10-phenanthroline-\k^2^<i>N</i>,<i>N</i>')copper(I)]
 bis(tetrafluoroborate) dichloromethane disolvate
;
_journal_coeditor_code SU6247
_journal_issue 1
_journal_name_full 'Acta Crystallographica Section E'
_journal_page_first m111
_journal_page_last m112
_journal_paper_doi 10.1107/S1600536805038778
_journal_volume 62
_journal_year 2006
_chemical_formula_iupac '[Cu2 (C25 H22 P2)2 (C12 H8 N2)2] (B F4)2 , 2C H2 Cl2'
_chemical_formula_moiety 'C74 H60 Cu2 N4 P4 2+ , 2B F4 - , 2C H2 Cl2'
_chemical_formula_sum 'C76 H64 B2 Cl4 Cu2 F8 N4 P4'
_chemical_formula_weight 1599.69
_chemical_name_systematic
;
Bis[\m-bis(diphenylphosphino)methane-\k^2^P:P']bis[(1,10-phenanthroline-
\k^2^N,N')copper(I)] bis(tetrafluoroborate) dichloromethane disolvate
;
_space_group_IT_number 2
_symmetry_cell_setting triclinic
_symmetry_space_group_name_Hall '-P 1'
_symmetry_space_group_name_H-M 'P -1'
_atom_sites_solution_hydrogens geom
_atom_sites_solution_primary direct
_atom_sites_solution_secondary difmap
_audit_creation_method SHELXL97
_cell_angle_alpha 104.177(7)
_cell_angle_beta 103.851(7)
_cell_angle_gamma 105.822(7)
_cell_formula_units_Z 1
_cell_length_a 11.318(5)
_cell_length_b 12.461(5)
_cell_length_c 14.710(6)
_cell_measurement_reflns_used 703
_cell_measurement_temperature 293(2)
_cell_measurement_theta_max 24.18
_cell_measurement_theta_min 2.66
_cell_volume 1828.0(13)
_computing_cell_refinement 'SAINT (Bruker, 1998)'
_computing_data_collection 'SMART (Bruker, 1998)'
_computing_data_reduction SAINT
_computing_molecular_graphics 'SHELXTL (Bruker, 1997)'
_computing_publication_material SHELXTL
_computing_structure_refinement 'SHELXL97 (Sheldrick, 1997)'
_computing_structure_solution 'SHELXS97 (Sheldrick, 1997)'
_diffrn_ambient_temperature 293(2)
_diffrn_measured_fraction_theta_full 0.994
_diffrn_measured_fraction_theta_max 0.994
_diffrn_measurement_device_type 'Bruker SMART CCD area-detector'
_diffrn_measurement_method '\f and \w'
_diffrn_radiation_monochromator graphite
_diffrn_radiation_source 'fine-focus sealed tube'
_diffrn_radiation_type MoK\a
_diffrn_radiation_wavelength 0.71073
_diffrn_reflns_av_R_equivalents 0.0480
_diffrn_reflns_av_sigmaI/netI 0.1225
_diffrn_reflns_limit_h_max 13
_diffrn_reflns_limit_h_min -13
_diffrn_reflns_limit_k_max 14
_diffrn_reflns_limit_k_min -14
_diffrn_reflns_limit_l_max 13
_diffrn_reflns_limit_l_min -17
_diffrn_reflns_number 9428
_diffrn_reflns_theta_full 25.00
_diffrn_reflns_theta_max 25.00
_diffrn_reflns_theta_min 1.80
_diffrn_standards_decay_% 0
_diffrn_standards_number 0
_exptl_absorpt_coefficient_mu 0.882
_exptl_absorpt_correction_T_max 0.884
_exptl_absorpt_correction_T_min 0.738
_exptl_absorpt_correction_type multi-scan
_exptl_absorpt_process_details '(SADABS; Sheldrick, 1996)'
_exptl_crystal_colour yellow
_exptl_crystal_density_diffrn 1.453
_exptl_crystal_density_method 'not measured'
_exptl_crystal_description block
_exptl_crystal_F_000 816
_exptl_crystal_size_max 0.20
_exptl_crystal_size_mid 0.16
_exptl_crystal_size_min 0.14
_refine_diff_density_max 0.660
_refine_diff_density_min -0.520
_refine_ls_extinction_method none
_refine_ls_goodness_of_fit_ref 1.079
_refine_ls_hydrogen_treatment constr
_refine_ls_matrix_type full
_refine_ls_number_parameters 515
_refine_ls_number_reflns 6403
_refine_ls_number_restraints 92
_refine_ls_restrained_S_all 1.100
_refine_ls_R_factor_all 0.1459
_refine_ls_R_factor_gt 0.0770
_refine_ls_shift/su_max 0.001
_refine_ls_shift/su_mean 0.000
_refine_ls_structure_factor_coef Fsqd
_refine_ls_weighting_details 'calc w = 1/[\s^2^(Fo^2^)+(0.0856P)^2^] where P = (Fo^2^+2Fc^2^)/3'
_refine_ls_weighting_scheme calc
_refine_ls_wR_factor_gt 0.1627
_refine_ls_wR_factor_ref 0.1965
_reflns_number_gt 3689
_reflns_number_total 6403
_reflns_threshold_expression I>2\s(I)
_cod_data_source_file su6247.cif
_cod_data_source_block I
_cod_depositor_comments
;
The following automatic conversions were performed:
'_symmetry_cell_setting' value 'Triclinic' changed to 'triclinic'
according to '/home/saulius/struct/CIF-dictionaries/cif_core.dic'
dictionary named 'cif_core.dic' version 2.4.1 from 2010-06-29.

Automatic conversion script
Id: cif_fix_enum 1527 2010-12-29 10:47:43Z saulius 

The following automatic conversions were performed:

'_symmetry_cell_setting' value 'Triclinic' changed to 'triclinic'
according to /home/saulius/struct/CIF-dictionaries/cif_core.dic
dictionary named 'cif_core.dic' version 2.4.1 from 2010-06-29.

Automatic conversion script
Id: cif_fix_values 1715 2011-07-08 13:25:40Z adriana 
;
_cod_original_cell_volume 1827.8(13)
_cod_database_code 2207903
_cod_database_fobs_code 2207903

loop_
_symmetry_equiv_pos_as_xyz
'x, y, z'
'-x, -y, -z'

loop_
_atom_site_label
_atom_site_fract_x
_atom_site_fract_y
_atom_site_fract_z
_atom_site_U_iso_or_equiv
_atom_site_adp_type
_atom_site_calc_flag
_atom_site_refinement_flags
_atom_site_occupancy
_atom_site_disorder_assembly
_atom_site_disorder_group
_atom_site_type_symbol
Cu1 0.99584(8) -0.02796(7) 0.15235(6) 0.0364(3) Uani d . 1 . . Cu
P1 0.80859(16) -0.00694(15) 0.08425(13) 0.0332(4) Uani d . 1 . . P
P2 0.86027(16) 0.08853(15) -0.08881(13) 0.0338(4) Uani d . 1 . . P
N1 1.1252(5) 0.0867(5) 0.2937(4) 0.0389(14) Uani d . 1 . . N
N2 0.9575(5) -0.1363(5) 0.2407(4) 0.0410(14) Uani d . 1 . . N
C1 0.6776(6) -0.1349(6) 0.0806(5) 0.0367(16) Uani d . 1 . . C
C2 0.6313(7) -0.2418(6) 0.0052(5) 0.0436(17) Uani d . 1 . . C
H2 0.6621 -0.2483 -0.0484 0.052 Uiso calc R 1 . . H
C3 0.5402(8) -0.3392(6) 0.0077(6) 0.057(2) Uani d . 1 . . C
H3 0.5093 -0.4101 -0.0446 0.068 Uiso calc R 1 . . H
C4 0.4949(8) -0.3328(7) 0.0862(7) 0.060(2) Uani d . 1 . . C
H4 0.4336 -0.3988 0.0880 0.072 Uiso calc R 1 . . H
C5 0.5410(8) -0.2279(8) 0.1620(7) 0.065(2) Uani d . 1 . . C
H5 0.5108 -0.2230 0.2159 0.079 Uiso calc R 1 . . H
C6 0.6307(7) -0.1296(6) 0.1607(5) 0.050(2) Uani d . 1 . . C
H6 0.6605 -0.0590 0.2132 0.060 Uiso calc R 1 . . H
C7 0.7751(7) 0.1179(6) 0.1527(5) 0.0386(16) Uani d . 1 . . C
C8 0.6541(7) 0.1301(7) 0.1265(6) 0.0512(19) Uani d . 1 . . C
H8 0.5868 0.0719 0.0725 0.061 Uiso calc R 1 . . H
C9 0.6315(8) 0.2265(7) 0.1790(6) 0.058(2) Uani d . 1 . . C
H9 0.5501 0.2334 0.1599 0.070 Uiso calc R 1 . . H
C10 0.7282(10) 0.3102(8) 0.2578(7) 0.075(3) Uani d . 1 . . C
H10 0.7135 0.3754 0.2930 0.090 Uiso calc R 1 . . H
C11 0.8468(11) 0.3008(9) 0.2864(8) 0.099(4) Uani d . 1 . . C
H11 0.9128 0.3594 0.3411 0.119 Uiso calc R 1 . . H
C12 0.8707(8) 0.2035(7) 0.2344(6) 0.062(2) Uani d . 1 . . C
H12 0.9520 0.1969 0.2553 0.075 Uiso calc R 1 . . H
C13 0.7511(6) -0.0096(5) -0.0443(4) 0.0350(16) Uani d . 1 . . C
H13A 0.6721 0.0090 -0.0533 0.042 Uiso calc R 1 . . H
H13B 0.7273 -0.0901 -0.0875 0.042 Uiso calc R 1 . . H
C14 0.9151(7) 0.2360(6) 0.0013(5) 0.0435(18) Uani d . 1 . . C
C15 0.8307(8) 0.2965(6) 0.0163(6) 0.053(2) Uani d . 1 . . C
H15 0.7427 0.2611 -0.0204 0.064 Uiso calc R 1 . . H
C16 0.8761(11) 0.4065(8) 0.0839(7) 0.077(3) Uani d . 1 . . C
H16 0.8185 0.4458 0.0930 0.092 Uiso calc R 1 . . H
C17 1.0016(14) 0.4594(9) 0.1376(9) 0.103(4) Uani d . 1 . . C
H17 1.0296 0.5347 0.1838 0.123 Uiso calc R 1 . . H
C18 1.0910(11) 0.4060(10) 0.1269(8) 0.101(4) Uani d . 1 . . C
H18 1.1785 0.4447 0.1641 0.121 Uiso calc R 1 . . H
C19 1.0467(8) 0.2909(8) 0.0579(7) 0.067(2) Uani d . 1 . . C
H19 1.1048 0.2518 0.0501 0.080 Uiso calc R 1 . . H
C20 0.7426(7) 0.0968(6) -0.1942(5) 0.0388(17) Uani d . 1 . . C
C21 0.6306(7) 0.0044(7) -0.2531(5) 0.0483(19) Uani d . 1 . . C
H21 0.6067 -0.0638 -0.2364 0.058 Uiso calc R 1 . . H
C22 0.5514(9) 0.0128(9) -0.3391(6) 0.069(3) Uani d . 1 . . C
H22 0.4749 -0.0496 -0.3790 0.083 Uiso calc R 1 . . H
C23 0.5875(11) 0.1129(10) -0.3634(7) 0.076(3) Uani d . 1 . . C
H23 0.5359 0.1182 -0.4205 0.091 Uiso calc R 1 . . H
C24 0.6979(10) 0.2043(9) -0.3050(7) 0.072(3) Uani d . 1 . . C
H24 0.7208 0.2723 -0.3222 0.086 Uiso calc R 1 . . H
C25 0.7761(8) 0.1986(7) -0.2213(6) 0.057(2) Uani d . 1 . . C
H25 0.8518 0.2623 -0.1820 0.068 Uiso calc R 1 . . H
C26 1.2106(7) 0.1941(7) 0.3188(6) 0.053(2) Uani d . 1 . . C
H26 1.2117 0.2302 0.2705 0.063 Uiso calc R 1 . . H
C27 1.2995(8) 0.2560(8) 0.4146(7) 0.072(3) Uani d . 1 . . C
H27 1.3579 0.3317 0.4292 0.086 Uiso calc R 1 . . H
C28 1.2995(9) 0.2054(9) 0.4846(7) 0.074(3) Uani d . 1 . . C
H28 1.3582 0.2461 0.5485 0.089 Uiso calc R 1 . . H
C29 1.2123(8) 0.0919(8) 0.4628(6) 0.056(2) Uani d . 1 . . C
C30 1.2057(11) 0.0318(11) 0.5331(7) 0.082(3) Uani d . 1 . . C
H30 1.2618 0.0691 0.5981 0.098 Uiso calc R 1 . . H
C31 1.1208(11) -0.0770(11) 0.5073(7) 0.080(3) Uani d . 1 . . C
H31 1.1186 -0.1133 0.5554 0.096 Uiso calc R 1 . . H
C32 1.0322(9) -0.1407(8) 0.4078(7) 0.061(2) Uani d . 1 . . C
C33 0.9421(11) -0.2540(9) 0.3768(8) 0.078(3) Uani d . 1 . . C
H33 0.9364 -0.2942 0.4221 0.093 Uiso calc R 1 . . H
C34 0.8626(9) -0.3067(8) 0.2820(8) 0.073(3) Uani d . 1 . . C
H34 0.8014 -0.3824 0.2615 0.088 Uiso calc R 1 . . H
C35 0.8740(8) -0.2451(6) 0.2152(6) 0.055(2) Uani d . 1 . . C
H35 0.8202 -0.2824 0.1495 0.066 Uiso calc R 1 . . H
C36 1.0356(7) -0.0833(7) 0.3367(5) 0.0425(18) Uani d . 1 . . C
C37 1.1269(7) 0.0345(6) 0.3649(5) 0.0401(17) Uani d . 1 . . C
B1 0.4744(8) 0.4840(7) 0.2831(6) 0.074(3) Uani d D 1 . . B
F1 0.4161(9) 0.5642(8) 0.2711(9) 0.140(5) Uani d PD 0.768(13) A 1 F
F2 0.5084(12) 0.4955(9) 0.3801(5) 0.147(5) Uani d PD 0.768(13) A 1 F
F3 0.5775(9) 0.5057(10) 0.2501(10) 0.135(5) Uani d PD 0.768(13) A 1 F
F4 0.3952(10) 0.3723(7) 0.2289(7) 0.123(5) Uani d PD 0.768(13) A 1 F
C38 0.6879(18) 0.4342(11) 0.509(4) 0.18(2) Uani d PDU 0.50 B 1 C
H38A 0.6672 0.4622 0.4533 0.221 Uiso calc PR 0.50 B 1 H
H38B 0.6409 0.4572 0.5530 0.221 Uiso calc PR 0.50 B 1 H
Cl1 0.6469(9) 0.2806(7) 0.4677(6) 0.128(3) Uani d PDU 0.50 B 1 Cl
Cl2 0.8548(12) 0.4923(10) 0.5721(10) 0.238(6) Uani d PDU 0.50 B 1 Cl
F1' 0.417(3) 0.542(3) 0.339(2) 0.159(15) Uani d PDU 0.232(13) A 2 F
F2' 0.6048(12) 0.540(2) 0.319(2) 0.14(2) Uani d PD 0.232(13) A 2 F
F3' 0.425(3) 0.476(3) 0.1870(13) 0.172(16) Uani d PDU 0.232(13) A 2 F
F4' 0.446(3) 0.3717(18) 0.288(3) 0.26(4) Uani d PD 0.232(13) A 2 F
C38' 0.7130(16) 0.4286(11) 0.518(2) 0.081(8) Uani d PDU 0.50 C 2 C
H38C 0.7026 0.4546 0.5827 0.097 Uiso calc PR 0.50 C 2 H
H38D 0.6340 0.4174 0.4674 0.097 Uiso calc PR 0.50 C 2 H
Cl1' 0.7454(11) 0.2970(8) 0.5010(8) 0.161(4) Uani d PDU 0.50 C 2 Cl
Cl2' 0.8466(7) 0.5331(5) 0.5107(5) 0.113(2) Uani d PDU 0.50 C 2 Cl

loop_
_atom_site_aniso_label
_atom_site_aniso_U_11
_atom_site_aniso_U_22
_atom_site_aniso_U_33
_atom_site_aniso_U_12
_atom_site_aniso_U_13
_atom_site_aniso_U_23
Cu1 0.0324(5) 0.0429(5) 0.0379(5) 0.0136(4) 0.0136(4) 0.0179(4)
P1 0.0313(10) 0.0389(10) 0.0327(10) 0.0119(8) 0.0143(8) 0.0142(8)
P2 0.0307(10) 0.0402(10) 0.0340(10) 0.0128(8) 0.0121(8) 0.0164(8)
N1 0.034(3) 0.042(3) 0.043(4) 0.017(3) 0.011(3) 0.013(3)
N2 0.035(3) 0.044(3) 0.050(4) 0.014(3) 0.019(3) 0.022(3)
C1 0.032(4) 0.048(4) 0.036(4) 0.019(3) 0.011(3) 0.019(3)
C2 0.046(4) 0.049(4) 0.036(4) 0.015(4) 0.014(3) 0.016(4)
C3 0.060(5) 0.037(4) 0.061(6) 0.004(4) 0.015(4) 0.017(4)
C4 0.046(5) 0.051(5) 0.090(7) 0.010(4) 0.028(5) 0.035(5)
C5 0.068(6) 0.080(6) 0.082(7) 0.031(5) 0.051(5) 0.052(6)
C6 0.058(5) 0.050(4) 0.051(5) 0.020(4) 0.031(4) 0.019(4)
C7 0.040(4) 0.044(4) 0.028(4) 0.011(3) 0.012(3) 0.009(3)
C8 0.036(4) 0.058(5) 0.053(5) 0.019(4) 0.006(4) 0.013(4)
C9 0.051(5) 0.075(6) 0.065(6) 0.042(5) 0.026(5) 0.023(5)
C10 0.084(7) 0.076(6) 0.069(7) 0.048(6) 0.025(6) 0.007(5)
C11 0.087(8) 0.088(7) 0.078(8) 0.036(6) 0.002(6) -0.030(6)
C12 0.047(5) 0.078(6) 0.052(5) 0.037(4) 0.003(4) -0.001(5)
C13 0.035(4) 0.036(4) 0.030(4) 0.008(3) 0.010(3) 0.012(3)
C14 0.046(4) 0.041(4) 0.044(5) 0.011(4) 0.016(4) 0.019(3)
C15 0.057(5) 0.044(4) 0.058(5) 0.018(4) 0.022(4) 0.013(4)
C16 0.088(8) 0.055(6) 0.081(7) 0.025(5) 0.024(6) 0.014(5)
C17 0.117(11) 0.053(6) 0.101(9) 0.005(7) 0.032(8) -0.005(6)
C18 0.069(7) 0.076(7) 0.099(9) -0.021(6) 0.007(6) 0.001(7)
C19 0.045(5) 0.077(6) 0.070(6) 0.014(5) 0.015(4) 0.021(5)
C20 0.047(4) 0.053(4) 0.031(4) 0.028(4) 0.021(3) 0.020(4)
C21 0.050(5) 0.061(5) 0.039(5) 0.029(4) 0.014(4) 0.016(4)
C22 0.058(6) 0.099(7) 0.043(5) 0.035(5) 0.005(4) 0.014(5)
C23 0.095(8) 0.122(9) 0.046(6) 0.074(7) 0.025(6) 0.047(6)
C24 0.081(7) 0.098(7) 0.063(6) 0.049(6) 0.025(5) 0.049(6)
C25 0.058(5) 0.074(5) 0.053(5) 0.029(4) 0.023(4) 0.036(4)
C26 0.036(4) 0.050(5) 0.064(6) 0.014(4) 0.007(4) 0.016(4)
C27 0.054(6) 0.053(5) 0.076(7) 0.015(4) -0.005(5) -0.006(5)
C28 0.069(6) 0.080(7) 0.050(6) 0.032(6) -0.001(5) -0.002(5)
C29 0.054(5) 0.074(6) 0.044(5) 0.037(5) 0.012(4) 0.014(5)
C30 0.098(8) 0.113(9) 0.044(6) 0.062(7) 0.016(5) 0.025(6)
C31 0.102(8) 0.132(9) 0.055(7) 0.075(8) 0.044(6) 0.057(7)
C32 0.076(6) 0.085(6) 0.061(6) 0.050(5) 0.043(5) 0.045(5)
C33 0.103(8) 0.084(7) 0.089(8) 0.044(6) 0.059(7) 0.061(6)
C34 0.076(7) 0.056(5) 0.109(9) 0.023(5) 0.046(6) 0.048(6)
C35 0.053(5) 0.045(5) 0.073(6) 0.016(4) 0.023(4) 0.030(4)
C36 0.046(4) 0.064(5) 0.040(5) 0.033(4) 0.025(4) 0.028(4)
C37 0.039(4) 0.052(4) 0.037(4) 0.027(4) 0.016(3) 0.013(4)
B1 0.065(8) 0.093(9) 0.060(8) 0.030(7) 0.019(6) 0.020(7)
F1 0.147(9) 0.157(9) 0.200(12) 0.111(7) 0.087(8) 0.108(9)
F2 0.210(12) 0.127(8) 0.062(6) 0.032(8) 0.001(6) 0.031(5)
F3 0.107(8) 0.136(9) 0.197(14) 0.049(7) 0.098(9) 0.061(9)
F4 0.137(8) 0.095(7) 0.085(7) 0.003(6) 0.037(6) -0.013(5)
C38 0.18(2) 0.19(2) 0.19(2) 0.068(13) 0.057(12) 0.062(12)
Cl1 0.159(6) 0.103(4) 0.122(5) 0.024(4) 0.047(5) 0.060(4)
Cl2 0.178(8) 0.246(9) 0.233(9) 0.034(7) 0.024(7) 0.071(8)
F1' 0.159(15) 0.159(15) 0.159(15) 0.056(5) 0.052(5) 0.053(5)
F2' 0.08(2) 0.15(3) 0.16(4) 0.024(19) 0.07(2) -0.03(3)
F3' 0.172(16) 0.172(16) 0.172(16) 0.061(6) 0.057(5) 0.057(5)
F4' 0.21(5) 0.24(6) 0.24(6) -0.10(4) 0.04(4) 0.17(5)
C38' 0.070(10) 0.090(12) 0.089(12) 0.037(8) 0.023(8) 0.033(8)
Cl1' 0.198(8) 0.159(6) 0.177(7) 0.071(6) 0.089(6) 0.108(5)
Cl2' 0.101(4) 0.091(4) 0.107(5) 0.004(3) 0.021(4) 0.011(4)

loop_
_atom_type_symbol
_atom_type_description
_atom_type_scat_dispersion_real
_atom_type_scat_dispersion_imag
_atom_type_scat_source
C C 0.0033 0.0016 'International Tables Vol C Tables 4.2.6.8 and 6.1.1.4'
H H 0.0000 0.0000 'International Tables Vol C Tables 4.2.6.8 and 6.1.1.4'
B B 0.0013 0.0007 'International Tables Vol C Tables 4.2.6.8 and 6.1.1.4'
N N 0.0061 0.0033 'International Tables Vol C Tables 4.2.6.8 and 6.1.1.4'
F F 0.0171 0.0103 'International Tables Vol C Tables 4.2.6.8 and 6.1.1.4'
Cl Cl 0.1484 0.1585 'International Tables Vol C Tables 4.2.6.8 and 6.1.1.4'
P P 0.1023 0.0942 'International Tables Vol C Tables 4.2.6.8 and 6.1.1.4'
Cu Cu 0.3201 1.2651 'International Tables Vol C Tables 4.2.6.8 and 6.1.1.4'

loop_
_geom_angle_atom_site_label_1
_geom_angle_atom_site_label_2
_geom_angle_atom_site_label_3
_geom_angle_site_symmetry_3
_geom_angle
_geom_angle_publ_flag
N1 Cu1 N2 . 79.2(2) yes
N1 Cu1 P1 . 121.60(15) yes
N2 Cu1 P1 . 106.47(16) yes
N1 Cu1 P2 2_755 98.91(15) yes
N2 Cu1 P2 2_755 102.78(15) yes
P1 Cu1 P2 2_755 133.33(8) yes
C7 P1 C13 . 102.5(3) ?
C7 P1 C1 . 102.8(3) ?
C13 P1 C1 . 100.2(3) ?
C7 P1 Cu1 . 117.3(2) ?
C13 P1 Cu1 . 124.0(2) ?
C1 P1 Cu1 . 106.9(2) ?
C14 P2 C20 . 102.6(3) ?
C14 P2 C13 . 106.0(3) ?
C20 P2 C13 . 100.8(3) ?
C14 P2 Cu1 2_755 119.2(2) ?
C20 P2 Cu1 2_755 105.0(2) ?
C13 P2 Cu1 2_755 120.2(2) ?
C26 N1 C37 . 117.5(6) ?
C26 N1 Cu1 . 129.3(5) ?
C37 N1 Cu1 . 112.9(4) ?
C35 N2 C36 . 117.7(6) ?
C35 N2 Cu1 . 130.0(5) ?
C36 N2 Cu1 . 112.3(4) ?
C2 C1 C6 . 117.6(6) ?
C2 C1 P1 . 122.0(5) ?
C6 C1 P1 . 120.1(5) ?
C3 C2 C1 . 121.1(7) ?
C3 C2 H2 . 119.4 ?
C1 C2 H2 . 119.4 ?
C4 C3 C2 . 120.7(7) ?
C4 C3 H3 . 119.6 ?
C2 C3 H3 . 119.6 ?
C5 C4 C3 . 118.8(7) ?
C5 C4 H4 . 120.6 ?
C3 C4 H4 . 120.6 ?
C4 C5 C6 . 121.5(7) ?
C4 C5 H5 . 119.3 ?
C6 C5 H5 . 119.3 ?
C5 C6 C1 . 120.3(7) ?
C5 C6 H6 . 119.9 ?
C1 C6 H6 . 119.9 ?
C12 C7 C8 . 117.6(6) ?
C12 C7 P1 . 119.7(6) ?
C8 C7 P1 . 122.7(5) ?
C9 C8 C7 . 121.6(7) ?
C9 C8 H8 . 119.2 ?
C7 C8 H8 . 119.2 ?
C10 C9 C8 . 119.4(8) ?
C10 C9 H9 . 120.3 ?
C8 C9 H9 . 120.3 ?
C9 C10 C11 . 120.8(8) ?
C9 C10 H10 . 119.6 ?
C11 C10 H10 . 119.6 ?
C10 C11 C12 . 120.4(9) ?
C10 C11 H11 . 119.8 ?
C12 C11 H11 . 119.8 ?
C7 C12 C11 . 120.2(8) ?
C7 C12 H12 . 119.9 ?
C11 C12 H12 . 119.9 ?
P1 C13 P2 . 118.9(3) ?
P1 C13 H13A . 107.6 ?
P2 C13 H13A . 107.6 ?
P1 C13 H13B . 107.6 ?
P2 C13 H13B . 107.6 ?
H13A C13 H13B . 107.0 ?
C15 C14 C19 . 118.6(7) ?
C15 C14 P2 . 122.5(6) ?
C19 C14 P2 . 118.9(6) ?
C16 C15 C14 . 120.5(8) ?
C16 C15 H15 . 119.8 ?
C14 C15 H15 . 119.8 ?
C17 C16 C15 . 121.1(10) ?
C17 C16 H16 . 119.4 ?
C15 C16 H16 . 119.4 ?
C16 C17 C18 . 122.0(10) ?
C16 C17 H17 . 119.0 ?
C18 C17 H17 . 119.0 ?
C17 C18 C19 . 118.3(10) ?
C17 C18 H18 . 120.8 ?
C19 C18 H18 . 120.8 ?
C14 C19 C18 . 119.6(9) ?
C14 C19 H19 . 120.2 ?
C18 C19 H19 . 120.2 ?
C21 C20 C25 . 118.8(7) ?
C21 C20 P2 . 123.1(5) ?
C25 C20 P2 . 117.8(6) ?
C20 C21 C22 . 119.9(8) ?
C20 C21 H21 . 120.0 ?
C22 C21 H21 . 120.0 ?
C23 C22 C21 . 119.7(9) ?
C23 C22 H22 . 120.2 ?
C21 C22 H22 . 120.2 ?
C24 C23 C22 . 120.4(8) ?
C24 C23 H23 . 119.8 ?
C22 C23 H23 . 119.8 ?
C23 C24 C25 . 121.1(9) ?
C23 C24 H24 . 119.5 ?
C25 C24 H24 . 119.5 ?
C24 C25 C20 . 120.1(8) ?
C24 C25 H25 . 119.9 ?
C20 C25 H25 . 119.9 ?
N1 C26 C27 . 123.1(8) ?
N1 C26 H26 . 118.5 ?
C27 C26 H26 . 118.5 ?
C28 C27 C26 . 119.3(9) ?
C28 C27 H27 . 120.4 ?
C26 C27 H27 . 120.4 ?
C27 C28 C29 . 120.5(9) ?
C27 C28 H28 . 119.8 ?
C29 C28 H28 . 119.8 ?
C28 C29 C37 . 117.1(8) ?
C28 C29 C30 . 124.0(9) ?
C37 C29 C30 . 118.8(8) ?
C31 C30 C29 . 121.1(9) ?
C31 C30 H30 . 119.5 ?
C29 C30 H30 . 119.5 ?
C30 C31 C32 . 122.5(9) ?
C30 C31 H31 . 118.7 ?
C32 C31 H31 . 118.7 ?
C33 C32 C36 . 117.3(9) ?
C33 C32 C31 . 124.9(9) ?
C36 C32 C31 . 117.8(8) ?
C34 C33 C32 . 120.8(8) ?
C34 C33 H33 . 119.6 ?
C32 C33 H33 . 119.6 ?
C33 C34 C35 . 118.5(8) ?
C33 C34 H34 . 120.7 ?
C35 C34 H34 . 120.7 ?
N2 C35 C34 . 123.3(8) ?
N2 C35 H35 . 118.3 ?
C34 C35 H35 . 118.3 ?
N2 C36 C32 . 122.3(7) ?
N2 C36 C37 . 118.0(6) ?
C32 C36 C37 . 119.6(7) ?
N1 C37 C29 . 122.5(7) ?
N1 C37 C36 . 117.3(6) ?
C29 C37 C36 . 120.2(7) ?
F2 B1 F4 . 109.5(8) ?
F2 B1 F2' . 75.0(14) ?
F4 B1 F2' . 134.4(14) ?
F2 B1 F3 . 112.9(8) ?
F4 B1 F3 . 106.6(8) ?
F2' B1 F3 . 40.2(11) ?
F2 B1 F1' . 62.6(15) ?
F4 B1 F1' . 111.5(15) ?
F2' B1 F1' . 110.3(11) ?
F3 B1 F1' . 140.7(14) ?
F2 B1 F3' . 171.5(15) ?
F4 B1 F3' . 70.4(15) ?
F2' B1 F3' . 111.4(11) ?
F3 B1 F3' . 74.7(14) ?
F1' B1 F3' . 109.3(11) ?
F2 B1 F1 . 107.2(7) ?
F4 B1 F1 . 112.3(8) ?
F2' B1 F1 . 109.0(16) ?
F3 B1 F1 . 108.4(8) ?
F1' B1 F1 . 47.7(15) ?
F3' B1 F1 . 65.8(15) ?
F2 B1 F4' . 73.6(17) ?
F4 B1 F4' . 39.5(15) ?
F2' B1 F4' . 109.3(11) ?
F3 B1 F4' . 107.2(16) ?
F1' B1 F4' . 108.1(11) ?
F3' B1 F4' . 108.4(11) ?
F1 B1 F4' . 140.4(16) ?
Cl2 C38 Cl1 . 105.8(8) ?
Cl2 C38 H38A . 110.6 ?
Cl1 C38 H38A . 110.6 ?
Cl2 C38 H38B . 110.6 ?
Cl1 C38 H38B . 110.6 ?
H38A C38 H38B . 108.7 ?
Cl1' C38' Cl2' . 106.5(7) ?
Cl1' C38' H38C . 110.4 ?
Cl2' C38' H38C . 110.4 ?
Cl1' C38' H38D . 110.4 ?
Cl2' C38' H38D . 110.4 ?
H38C C38' H38D . 108.6 ?

loop_
_geom_bond_atom_site_label_1
_geom_bond_atom_site_label_2
_geom_bond_site_symmetry_2
_geom_bond_distance
_geom_bond_publ_flag
Cu1 N1 . 2.111(5) yes
Cu1 N2 . 2.124(5) yes
Cu1 P1 . 2.231(2) yes
Cu1 P2 2_755 2.269(2) yes
P1 C7 . 1.821(7) ?
P1 C13 . 1.836(6) ?
P1 C1 . 1.837(7) ?
P2 C14 . 1.820(7) ?
P2 C20 . 1.831(7) ?
P2 C13 . 1.845(6) ?
P2 Cu1 2_755 2.269(2) ?
N1 C26 . 1.319(8) ?
N1 C37 . 1.360(8) ?
N2 C35 . 1.325(8) ?
N2 C36 . 1.356(9) ?
C1 C2 . 1.377(9) ?
C1 C6 . 1.398(9) ?
C2 C3 . 1.377(9) ?
C2 H2 . 0.9300 ?
C3 C4 . 1.365(10) ?
C3 H3 . 0.9300 ?
C4 C5 . 1.364(11) ?
C4 H4 . 0.9300 ?
C5 C6 . 1.369(10) ?
C5 H5 . 0.9300 ?
C6 H6 . 0.9300 ?
C7 C12 . 1.368(9) ?
C7 C8 . 1.391(10) ?
C8 C9 . 1.383(10) ?
C8 H8 . 0.9300 ?
C9 C10 . 1.345(11) ?
C9 H9 . 0.9300 ?
C10 C11 . 1.354(13) ?
C10 H10 . 0.9300 ?
C11 C12 . 1.397(11) ?
C11 H11 . 0.9300 ?
C12 H12 . 0.9300 ?
C13 H13A . 0.9700 ?
C13 H13B . 0.9700 ?
C14 C15 . 1.392(10) ?
C14 C19 . 1.397(11) ?
C15 C16 . 1.355(11) ?
C15 H15 . 0.9300 ?
C16 C17 . 1.332(14) ?
C16 H16 . 0.9300 ?
C17 C18 . 1.372(15) ?
C17 H17 . 0.9300 ?
C18 C19 . 1.410(12) ?
C18 H18 . 0.9300 ?
C19 H19 . 0.9300 ?
C20 C21 . 1.368(9) ?
C20 C25 . 1.403(9) ?
C21 C22 . 1.409(11) ?
C21 H21 . 0.9300 ?
C22 C23 . 1.364(12) ?
C22 H22 . 0.9300 ?
C23 C24 . 1.352(12) ?
C23 H23 . 0.9300 ?
C24 C25 . 1.365(11) ?
C24 H24 . 0.9300 ?
C25 H25 . 0.9300 ?
C26 C27 . 1.399(11) ?
C26 H26 . 0.9300 ?
C27 C28 . 1.333(12) ?
C27 H27 . 0.9300 ?
C28 C29 . 1.393(12) ?
C28 H28 . 0.9300 ?
C29 C37 . 1.404(10) ?
C29 C30 . 1.422(12) ?
C30 C31 . 1.329(13) ?
C30 H30 . 0.9300 ?
C31 C32 . 1.439(13) ?
C31 H31 . 0.9300 ?
C32 C33 . 1.386(12) ?
C32 C36 . 1.406(10) ?
C33 C34 . 1.347(12) ?
C33 H33 . 0.9300 ?
C34 C35 . 1.395(11) ?
C34 H34 . 0.9300 ?
C35 H35 . 0.9300 ?
C36 C37 . 1.437(10) ?
B1 F2 . 1.346(8) ?
B1 F4 . 1.346(8) ?
B1 F2' . 1.353(10) ?
B1 F3 . 1.354(8) ?
B1 F1' . 1.356(10) ?
B1 F3' . 1.360(10) ?
B1 F1 . 1.362(8) ?
B1 F4' . 1.370(10) ?
C38 Cl2 . 1.743(10) ?
C38 Cl1 . 1.748(10) ?
C38 H38A . 0.9700 ?
C38 H38B . 0.9700 ?
C38' Cl1' . 1.748(10) ?
C38' Cl2' . 1.753(10) ?
C38' H38C . 0.9700 ?
C38' H38D . 0.9700 ?

loop_
_geom_torsion_atom_site_label_1
_geom_torsion_atom_site_label_2
_geom_torsion_atom_site_label_3
_geom_torsion_atom_site_label_4
_geom_torsion_site_symmetry_1
_geom_torsion
N1 Cu1 P1 C7 . 3.0(3)
N2 Cu1 P1 C7 . 90.3(3)
P2 Cu1 P1 C7 2_755 -143.1(2)
N1 Cu1 P1 C13 . 132.9(3)
N2 Cu1 P1 C13 . -139.8(3)
P2 Cu1 P1 C13 2_755 -13.2(3)
N1 Cu1 P1 C1 . -111.7(3)
N2 Cu1 P1 C1 . -24.4(3)
P2 Cu1 P1 C1 2_755 102.2(2)
N2 Cu1 N1 C26 . 177.2(6)
P1 Cu1 N1 C26 . -80.0(6)
P2 Cu1 N1 C26 2_755 75.7(6)
N2 Cu1 N1 C37 . 4.5(4)
P1 Cu1 N1 C37 . 107.3(4)
P2 Cu1 N1 C37 2_755 -96.9(4)
N1 Cu1 N2 C35 . 179.0(6)
P1 Cu1 N2 C35 . 59.0(6)
P2 Cu1 N2 C35 2_755 -84.2(6)
N1 Cu1 N2 C36 . -3.3(4)
P1 Cu1 N2 C36 . -123.3(4)
P2 Cu1 N2 C36 2_755 93.5(4)
C7 P1 C1 C2 . 152.2(6)
C13 P1 C1 C2 . 46.8(6)
Cu1 P1 C1 C2 . -83.6(6)
C7 P1 C1 C6 . -34.2(6)
C13 P1 C1 C6 . -139.6(6)
Cu1 P1 C1 C6 . 89.9(6)
C6 C1 C2 C3 . 1.2(11)
P1 C1 C2 C3 . 174.9(6)
C1 C2 C3 C4 . -1.1(12)
C2 C3 C4 C5 . 0.3(13)
C3 C4 C5 C6 . 0.3(13)
C4 C5 C6 C1 . -0.1(13)
C2 C1 C6 C5 . -0.6(11)
P1 C1 C6 C5 . -174.4(6)
C13 P1 C7 C12 . -129.8(6)
C1 P1 C7 C12 . 126.6(6)
Cu1 P1 C7 C12 . 9.6(7)
C13 P1 C7 C8 . 51.2(6)
C1 P1 C7 C8 . -52.4(6)
Cu1 P1 C7 C8 . -169.4(5)
C12 C7 C8 C9 . 1.8(11)
P1 C7 C8 C9 . -179.1(6)
C7 C8 C9 C10 . -0.6(12)
C8 C9 C10 C11 . -0.4(15)
C9 C10 C11 C12 . 0.1(17)
C8 C7 C12 C11 . -2.1(12)
P1 C7 C12 C11 . 178.8(8)
C10 C11 C12 C7 . 1.2(16)
C7 P1 C13 P2 . 83.7(4)
C1 P1 C13 P2 . -170.6(4)
Cu1 P1 C13 P2 . -52.1(5)
C14 P2 C13 P1 . -51.9(5)
C20 P2 C13 P1 . -158.5(4)
Cu1 P2 C13 P1 2_755 87.0(4)
C20 P2 C14 C15 . 40.2(6)
C13 P2 C14 C15 . -65.0(7)
Cu1 P2 C14 C15 2_755 155.6(5)
C20 P2 C14 C19 . -139.9(6)
C13 P2 C14 C19 . 114.8(6)
Cu1 P2 C14 C19 2_755 -24.5(7)
C19 C14 C15 C16 . 0.5(11)
P2 C14 C15 C16 . -179.7(6)
C14 C15 C16 C17 . -0.1(14)
C15 C16 C17 C18 . 0.5(18)
C16 C17 C18 C19 . -1.1(19)
C15 C14 C19 C18 . -1.1(12)
P2 C14 C19 C18 . 179.0(7)
C17 C18 C19 C14 . 1.5(15)
C14 P2 C20 C21 . -143.2(6)
C13 P2 C20 C21 . -34.0(6)
Cu1 P2 C20 C21 2_755 91.5(6)
C14 P2 C20 C25 . 43.5(6)
C13 P2 C20 C25 . 152.7(5)
Cu1 P2 C20 C25 2_755 -81.8(5)
C25 C20 C21 C22 . 0.0(11)
P2 C20 C21 C22 . -173.3(6)
C20 C21 C22 C23 . 0.5(12)
C21 C22 C23 C24 . -0.8(13)
C22 C23 C24 C25 . 0.6(14)
C23 C24 C25 C20 . -0.2(13)
C21 C20 C25 C24 . -0.1(11)
P2 C20 C25 C24 . 173.5(6)
C37 N1 C26 C27 . -1.3(10)
Cu1 N1 C26 C27 . -173.6(6)
N1 C26 C27 C28 . 0.2(13)
C26 C27 C28 C29 . 0.2(14)
C27 C28 C29 C37 . 0.5(13)
C27 C28 C29 C30 . -179.8(9)
C28 C29 C30 C31 . -179.5(9)
C37 C29 C30 C31 . 0.2(13)
C29 C30 C31 C32 . 0.7(15)
C30 C31 C32 C33 . 179.8(9)
C30 C31 C32 C36 . -1.1(13)
C36 C32 C33 C34 . 0.7(13)
C31 C32 C33 C34 . 179.8(9)
C32 C33 C34 C35 . 0.8(14)
C36 N2 C35 C34 . 0.3(11)
Cu1 N2 C35 C34 . 178.0(6)
C33 C34 C35 N2 . -1.4(13)
C35 N2 C36 C32 . 1.3(10)
Cu1 N2 C36 C32 . -176.8(5)
C35 N2 C36 C37 . 179.7(6)
Cu1 N2 C36 C37 . 1.7(7)
C33 C32 C36 N2 . -1.8(11)
C31 C32 C36 N2 . 179.0(7)
C33 C32 C36 C37 . 179.8(7)
C31 C32 C36 C37 . 0.7(11)
C26 N1 C37 C29 . 2.0(10)
Cu1 N1 C37 C29 . 175.6(5)
C26 N1 C37 C36 . -178.7(6)
Cu1 N1 C37 C36 . -5.1(7)
C28 C29 C37 N1 . -1.6(11)
C30 C29 C37 N1 . 178.7(7)
C28 C29 C37 C36 . 179.1(7)
C30 C29 C37 C36 . -0.6(11)
N2 C36 C37 N1 . 2.4(9)
C32 C36 C37 N1 . -179.2(6)
N2 C36 C37 C29 . -178.3(6)
C32 C36 C37 C29 . 0.2(10)
